data_4108021
loop_
_publ_author_name
'Guillermo M\'inguez Espallargas'
'Lee Brammer'
'David R. Allan'
'Colin R. Pulham'
'Neil Robertson'
'John E. Warren'

_publ_section_title
;
 Noncovalent Interactions under Extreme Conditions: High-Pressure and
 Low-Temperature Diffraction Studies of the Isostructural Metal-Organic
 Networks (4-Chloropyridinium)2[CoX4] (X = Cl, Br)
;
_journal_name_full 'Journal of the American Chemical Society'
_journal_page_first 9058
_journal_page_last 9071
_journal_paper_doi 10.1021/ja8010868
_journal_volume 130
_journal_year 2008
_chemical_formula_moiety '2(C5 H5 Cl N), Cl4 Co'
_chemical_formula_sum 'C10 H10 Cl6 Co N2'
_chemical_formula_weight 429.83
_chemical_name_systematic
; 
 ? 
;
_space_group_IT_number 15
_symmetry_cell_setting monoclinic
_symmetry_space_group_name_Hall '-C 2yc'
_symmetry_space_group_name_H-M 'C 1 2/c 1'
_atom_sites_solution_hydrogens geom
_atom_sites_solution_primary direct
_atom_sites_solution_secondary difmap
_audit_creation_method SHELXL-97
_cell_angle_alpha 90.00
_cell_angle_beta 100.556(4)
_cell_angle_gamma 90.00
_cell_formula_units_Z 4
_cell_length_a 16.4936(9)
_cell_length_b 7.3003(4)
_cell_length_c 13.8880(9)
_cell_measurement_reflns_used 4242
_cell_measurement_temperature 240(2)
_cell_measurement_theta_max 29.63
_cell_measurement_theta_min 2.51
_cell_volume 1643.93(17)
_computing_cell_refinement 'Bruker SMART'
_computing_data_collection 'Bruker SMART'
_computing_data_reduction 'Bruker SAINT'
_computing_molecular_graphics 'Bruker SHELXTL'
_computing_publication_material 'Bruker SHELXTL'
_computing_structure_refinement 'SHELXL-97 (Sheldrick, 1997)'
_computing_structure_solution 'SHELXS-97 (Sheldrick, 1990)'
_diffrn_ambient_temperature 240(2)
_diffrn_measured_fraction_theta_full 0.990
_diffrn_measured_fraction_theta_max 0.990
_diffrn_measurement_device_type 'CCD area detector'
_diffrn_measurement_method 'phi and omega scans'
_diffrn_radiation_monochromator graphite
_diffrn_radiation_source 'fine-focus sealed tube'
_diffrn_radiation_type MoK\a
_diffrn_radiation_wavelength 0.71073
_diffrn_reflns_av_R_equivalents 0.0279
_diffrn_reflns_av_sigmaI/netI 0.0221
_diffrn_reflns_limit_h_max 23
_diffrn_reflns_limit_h_min -22
_diffrn_reflns_limit_k_max 10
_diffrn_reflns_limit_k_min -10
_diffrn_reflns_limit_l_max 19
_diffrn_reflns_limit_l_min -19
_diffrn_reflns_number 12941
_diffrn_reflns_theta_full 30.62
_diffrn_reflns_theta_max 30.62
_diffrn_reflns_theta_min 2.51
_exptl_absorpt_coefficient_mu 2.005
_exptl_absorpt_correction_T_max 0.8247
_exptl_absorpt_correction_T_min 0.7019
_exptl_absorpt_correction_type multi-scan
_exptl_absorpt_process_details sadabs
_exptl_crystal_colour blue
_exptl_crystal_density_diffrn 1.737
_exptl_crystal_description block
_exptl_crystal_F_000 852
_exptl_crystal_size_max 0.19
_exptl_crystal_size_mid 0.16
_exptl_crystal_size_min 0.10
_refine_diff_density_max 1.033
_refine_diff_density_min -0.849
_refine_diff_density_rms 0.066
_refine_ls_extinction_method none
_refine_ls_goodness_of_fit_ref 1.564
_refine_ls_hydrogen_treatment constr
_refine_ls_matrix_type full
_refine_ls_number_parameters 87
_refine_ls_number_reflns 2512
_refine_ls_number_restraints 0
_refine_ls_restrained_S_all 1.564
_refine_ls_R_factor_all 0.0455
_refine_ls_R_factor_gt 0.0335
_refine_ls_shift/su_max 0.001
_refine_ls_shift/su_mean 0.000
_refine_ls_structure_factor_coef Fsqd
_refine_ls_weighting_details 'calc w=1/[\s^2^(Fo^2^)+(0.0282P)^2^+0.0000P] where P=(Fo^2^+2Fc^2^)/3'
_refine_ls_weighting_scheme calc
_refine_ls_wR_factor_gt 0.0821
_refine_ls_wR_factor_ref 0.0857
_reflns_number_gt 2004
_reflns_number_total 2512
_reflns_threshold_expression >2sigma(I)
_cod_data_source_file ja8010868-file002_02.cif
_cod_data_source_block ilb828m
_cod_database_code 4108021

loop_
_symmetry_equiv_pos_as_xyz
'x, y, z'
'-x, y, -z+1/2'
'x+1/2, y+1/2, z'
'-x+1/2, y+1/2, -z+1/2'
'-x, -y, -z'
'x, -y, z-1/2'
'-x+1/2, -y+1/2, -z'
'x+1/2, -y+1/2, z-1/2'

loop_
_atom_site_label
_atom_site_type_symbol
_atom_site_fract_x
_atom_site_fract_y
_atom_site_fract_z
_atom_site_U_iso_or_equiv
_atom_site_adp_type
_atom_site_occupancy
_atom_site_symmetry_multiplicity
_atom_site_calc_flag
_atom_site_refinement_flags
Co1 Co 0.5000 0.45415(5) 0.2500 0.03093(11) Uani 1 2 d S
Cl1 Cl 0.40869(3) 0.28325(8) 0.31181(4) 0.05124(16) Uani 1 1 d .
Cl2 Cl 0.57481(3) 0.65938(8) 0.35451(4) 0.05352(18) Uani 1 1 d .
N1 N 0.59591(10) 1.1842(2) 0.61030(14) 0.0419(4) Uani 1 1 d .
H1 H 0.5626 1.2286 0.6463 0.050 Uiso 1 1 calc R
C2 C 0.57143(12) 1.1818(3) 0.51348(18) 0.0450(5) Uani 1 1 d .
H2 H 0.5193 1.2282 0.4854 0.054 Uiso 1 1 calc R
C3 C 0.62208(12) 1.1116(3) 0.45470(16) 0.0406(5) Uani 1 1 d .
H3 H 0.6055 1.1090 0.3863 0.049 Uiso 1 1 calc R
C4 C 0.69829(11) 1.0448(2) 0.49899(14) 0.0312(4) Uani 1 1 d .
Cl4 Cl 0.76414(3) 0.95646(7) 0.42832(4) 0.04006(14) Uani 1 1 d .
C5 C 0.72272(12) 1.0509(3) 0.59966(14) 0.0348(4) Uani 1 1 d .
H5 H 0.7749 1.0073 0.6298 0.042 Uiso 1 1 calc R
C6 C 0.66919(12) 1.1218(3) 0.65439(16) 0.0408(5) Uani 1 1 d .
H6 H 0.6841 1.1264 0.7230 0.049 Uiso 1 1 calc R

loop_
_atom_site_aniso_label
_atom_site_aniso_U_11
_atom_site_aniso_U_22
_atom_site_aniso_U_33
_atom_site_aniso_U_23
_atom_site_aniso_U_13
_atom_site_aniso_U_12
Co1 0.02730(18) 0.0277(2) 0.0395(2) 0.000 0.01060(15) 0.000
Cl1 0.0484(3) 0.0548(3) 0.0560(3) 0.0078(3) 0.0241(3) -0.0112(2)
Cl2 0.0283(2) 0.0581(4) 0.0709(4) -0.0286(3) 0.0007(2) 0.0020(2)
N1 0.0375(9) 0.0359(9) 0.0578(12) -0.0013(8) 0.0236(8) 0.0019(7)
C2 0.0309(9) 0.0387(11) 0.0648(15) 0.0000(11) 0.0075(9) 0.0040(8)
C3 0.0384(10) 0.0382(11) 0.0428(11) -0.0012(9) 0.0007(9) 0.0031(8)
C4 0.0316(9) 0.0243(9) 0.0397(10) -0.0004(8) 0.0119(8) -0.0019(7)
Cl4 0.0424(3) 0.0371(3) 0.0447(3) -0.0033(2) 0.0187(2) 0.00123(19)
C5 0.0335(9) 0.0313(10) 0.0398(11) 0.0054(8) 0.0073(8) 0.0036(8)
C6 0.0463(11) 0.0387(11) 0.0403(11) 0.0039(9) 0.0157(9) 0.0010(9)

loop_
_atom_type_symbol
_atom_type_description
_atom_type_scat_dispersion_real
_atom_type_scat_dispersion_imag
_atom_type_scat_source
C C 0.0033 0.0016 'International Tables Vol C Tables 4.2.6.8 and 6.1.1.4'
H H 0.0000 0.0000 'International Tables Vol C Tables 4.2.6.8 and 6.1.1.4'
N N 0.0061 0.0033 'International Tables Vol C Tables 4.2.6.8 and 6.1.1.4'
Cl Cl 0.1484 0.1585 'International Tables Vol C Tables 4.2.6.8 and 6.1.1.4'
Co Co 0.3494 0.9721 'International Tables Vol C Tables 4.2.6.8 and 6.1.1.4'

loop_
_geom_angle_atom_site_label_1
_geom_angle_atom_site_label_2
_geom_angle_atom_site_label_3
_geom_angle
_geom_angle_site_symmetry_1
_geom_angle_site_symmetry_3
Cl1 Co1 Cl1 112.44(3) . 2_655
Cl1 Co1 Cl2 116.35(2) . .
Cl1 Co1 Cl2 106.59(2) 2_655 .
Cl1 Co1 Cl2 106.59(2) . 2_655
Cl1 Co1 Cl2 116.35(2) 2_655 2_655
Cl2 Co1 Cl2 98.02(3) . 2_655
C6 N1 C2 122.80(18) . .
C6 N1 H1 118.6 . .
C2 N1 H1 118.6 . .
N1 C2 C3 120.11(19) . .
N1 C2 H2 119.9 . .
C3 C2 H2 119.9 . .
C2 C3 C4 118.08(19) . .
C2 C3 H3 121.0 . .
C4 C3 H3 121.0 . .
C5 C4 C3 120.73(18) . .
C5 C4 Cl4 119.48(15) . .
C3 C4 Cl4 119.78(16) . .
C6 C5 C4 118.40(18) . .
C6 C5 H5 120.8 . .
C4 C5 H5 120.8 . .
N1 C6 C5 119.9(2) . .
N1 C6 H6 120.1 . .
C5 C6 H6 120.1 . .

loop_
_geom_bond_atom_site_label_1
_geom_bond_atom_site_label_2
_geom_bond_distance
_geom_bond_site_symmetry_2
Co1 Cl1 2.2440(5) .
Co1 Cl1 2.2440(5) 2_655
Co1 Cl2 2.2843(6) .
Co1 Cl2 2.2843(6) 2_655
N1 C6 1.331(3) .
N1 C2 1.331(3) .
N1 H1 0.8700 .
C2 C3 1.370(3) .
C2 H2 0.9400 .
C3 C4 1.383(3) .
C3 H3 0.9400 .
C4 C5 1.383(3) .
C4 Cl4 1.7174(18) .
C5 C6 1.368(3) .
C5 H5 0.9400 .
C6 H6 0.9400 .

loop_
_geom_torsion_atom_site_label_1
_geom_torsion_atom_site_label_2
_geom_torsion_atom_site_label_3
_geom_torsion_atom_site_label_4
_geom_torsion
C6 N1 C2 C3 0.5(3)
N1 C2 C3 C4 0.0(3)
C2 C3 C4 C5 -0.7(3)
C2 C3 C4 Cl4 -179.70(15)
C3 C4 C5 C6 1.0(3)
Cl4 C4 C5 C6 -179.98(14)
C2 N1 C6 C5 -0.2(3)
C4 C5 C6 N1 -0.6(3)
